data_2021448
loop_
_publ_author_name
'Hajiashrafi, Taraneh'
'Zekriazadeh, Roghayeh'
'Flanagan, Keith J.'
'Kia, Farnoush'
'Bauz\'a, Antonio'
'Frontera, Antonio'
'Senge, Mathias O.'

_publ_section_title
;
 The role of \p--\p stacking and hydrogen-bonding interactions in the
 assembly of a series of isostructural group IIB coordination compounds
;
_journal_coeditor_code SK3704
_journal_issue 2
_journal_name_full 'Acta Crystallographica Section C'
_journal_page_first 178
_journal_page_last 188
_journal_paper_doi 10.1107/S2053229618018314
_journal_volume 75
_journal_year 2019
_chemical_formula_iupac '[Zn Cl2 (C28 H26 N2 O4)]'
_chemical_formula_moiety 'C28 H26 Cl2 N2 O4 Zn'
_chemical_formula_sum 'C28 H26 Cl2 N2 O4 Zn'
_chemical_formula_weight 590.78
_chemical_name_systematic
Dichloridobis(2-{(<i>E</i>)-[(2-methoxyphenyl)azaniumylidene]methyl}phenolato-\k<i>O</i>)zinc(II)
_space_group_crystal_system triclinic
_space_group_IT_number 2
_space_group_name_Hall '-P 1'
_space_group_name_H-M_alt 'P -1'
_symmetry_space_group_name_Hall '-P 1'
_symmetry_space_group_name_H-M 'P -1'
_atom_sites_solution_hydrogens geom
_atom_sites_solution_primary dual
_audit_creation_method
;
Olex2 1.2
(compiled 2018.05.29 svn.r3508 for OlexSys, GUI svn.r5506)
;
_cell_angle_alpha 94.1880(10)
_cell_angle_beta 97.7160(10)
_cell_angle_gamma 114.4090(10)
_cell_formula_units_Z 2
_cell_length_a 9.1926(2)
_cell_length_b 10.6101(2)
_cell_length_c 14.8057(3)
_cell_measurement_reflns_used 9828
_cell_measurement_temperature 100
_cell_measurement_theta_max 34.04
_cell_measurement_theta_min 2.47
_cell_volume 1289.80(5)
_computing_cell_refinement
;
SAINT (Bruker, 2015)
;
_computing_data_collection
;
APEX3 (Bruker, 2016)
;
_computing_data_reduction
;
SAINT (Bruker, 2015)
;
_computing_molecular_graphics
;
OLEX2 (Dolomanov <i>et al.</i>,  2009)
;
_computing_publication_material
;
OLEX2 (Dolomanov <i>et al.</i>,  2009)
;
_computing_structure_refinement
;
SHELXL2014 (Sheldrick, 2015a)
;
_computing_structure_solution
;
SHELXT (Sheldrick, 2015b)
;
_diffrn_ambient_temperature 100.0
_diffrn_detector 'Bruker APEXII area detector'
_diffrn_detector_area_resol_mean 7.9
_diffrn_measured_fraction_theta_full 1.000
_diffrn_measured_fraction_theta_max 0.998
_diffrn_measurement_device 'Kappa diffractometer'
_diffrn_measurement_device_type 'Bruker SMART APEXII area detector'
_diffrn_measurement_method '\w scans'
_diffrn_radiation_monochromator graphite
_diffrn_radiation_probe x-ray
_diffrn_radiation_type MoK\a
_diffrn_radiation_wavelength 0.71073
_diffrn_reflns_av_R_equivalents 0.0525
_diffrn_reflns_av_unetI/netI 0.0354
_diffrn_reflns_limit_h_max 15
_diffrn_reflns_limit_h_min -15
_diffrn_reflns_limit_k_max 17
_diffrn_reflns_limit_k_min -17
_diffrn_reflns_limit_l_max 24
_diffrn_reflns_limit_l_min -24
_diffrn_reflns_number 93163
_diffrn_reflns_theta_full 25.242
_diffrn_reflns_theta_max 35.726
_diffrn_reflns_theta_min 2.130
_diffrn_source 'standard sealed X-ray tube'
_diffrn_standards_number 0
_exptl_absorpt_coefficient_mu 1.198
_exptl_absorpt_correction_T_max 0.7470
_exptl_absorpt_correction_T_min 0.6908
_exptl_absorpt_correction_type multi-scan
_exptl_absorpt_process_details
;
(SADABS; Bruker, 2016)
;
_exptl_crystal_colour yellow
_exptl_crystal_density_diffrn 1.521
_exptl_crystal_density_method 'not measured'
_exptl_crystal_description Block
_exptl_crystal_F_000 608
_exptl_crystal_size_max 0.26
_exptl_crystal_size_mid 0.117
_exptl_crystal_size_min 0.105
_refine_diff_density_max 0.773
_refine_diff_density_min -0.707
_refine_ls_extinction_method none
_refine_ls_goodness_of_fit_ref 1.016
_refine_ls_hydrogen_treatment constr
_refine_ls_matrix_type full
_refine_ls_number_parameters 336
_refine_ls_number_reflns 11965
_refine_ls_number_restraints 0
_refine_ls_restrained_S_all 1.016
_refine_ls_R_factor_all 0.0552
_refine_ls_R_factor_gt 0.0353
_refine_ls_shift/su_max 0.001
_refine_ls_shift/su_mean 0.000
_refine_ls_structure_factor_coef Fsqd
_refine_ls_weighting_details 'w=1/[\s^2^(Fo^2^)+(0.0370P)^2^+0.6038P] where P=(Fo^2^+2Fc^2^)/3'
_refine_ls_weighting_scheme calc
_refine_ls_wR_factor_gt 0.0771
_refine_ls_wR_factor_ref 0.0840
_reflns_number_gt 9331
_reflns_number_total 11965
_reflns_threshold_expression 'I > 2\s(I)'
_cod_data_source_file sk3704sup1.cif
_cod_data_source_block Compound_1
_cod_depositor_comments 'Adding full bibliography for 2021448--2021453.cif.'
_cod_database_code 2021448
_cod_database_fobs_code 2021448
_shelx_space_group_comment
;
The symmetry employed for this shelxl refinement is uniquely defined
by the following loop, which should always be used as a source of
symmetry information in preference to the above space-group names.
They are only intended as comments.
;
_shelx_estimated_absorpt_t_min 0.746
_shelx_estimated_absorpt_t_max 0.885

loop_
_space_group_symop_operation_xyz
'x, y, z'
'-x, -y, -z'

loop_
_atom_site_type_symbol
_atom_site_label
_atom_site_fract_x
_atom_site_fract_y
_atom_site_fract_z
_atom_site_U_iso_or_equiv
_atom_site_adp_type
_atom_site_calc_flag
_atom_site_occupancy
Zn Zn1 0.78269(2) 0.33923(2) 0.71660(2) 0.01225(4) Uani d 1
Cl Cl1 0.58971(4) 0.39395(3) 0.64597(2) 0.01828(6) Uani d 1
Cl Cl2 1.05003(4) 0.46074(3) 0.72121(2) 0.01983(6) Uani d 1
O O1A 0.75873(12) 0.35079(10) 0.84784(6) 0.01486(16) Uani d 1
O O1B 0.73799(11) 0.15246(9) 0.65301(6) 0.01458(16) Uani d 1
O O2B 1.01441(12) 0.27418(10) 0.49592(7) 0.01827(18) Uani d 1
O O2A 0.63225(13) 0.63174(11) 0.84985(7) 0.02096(19) Uani d 1
N N1B 0.78530(13) 0.02994(11) 0.50462(7) 0.01276(17) Uani d 1
H H1B 0.8193 0.1044 0.5463 0.015 Uiso calc 1
N N1A 0.73008(13) 0.51596(11) 0.97988(8) 0.01443(18) Uani d 1
H H1A 0.7160 0.4892 0.9204 0.017 Uiso calc 1
C C1B 0.60814(15) 0.03742(12) 0.65300(8) 0.01257(19) Uani d 1
C C1A 0.81909(14) 0.29733(12) 0.91128(8) 0.01229(19) Uani d 1
C C6A 0.83502(15) 0.34584(12) 1.00664(8) 0.01243(19) Uani d 1
C C6B 0.56362(15) -0.08101(12) 0.58464(8) 0.01256(19) Uani d 1
C C7B 0.65395(15) -0.07798(13) 0.51344(8) 0.0135(2) Uani d 1
H H7B 0.6165 -0.1596 0.4695 0.016 Uiso calc 1
C C2A 0.87012(16) 0.19149(13) 0.89030(9) 0.0161(2) Uani d 1
H H2A 0.8635 0.1585 0.8278 0.019 Uiso calc 1
C C2B 0.50596(15) 0.02403(13) 0.71897(9) 0.0149(2) Uani d 1
H H2B 0.5319 0.1006 0.7653 0.018 Uiso calc 1
C C7A 0.79231(15) 0.45396(13) 1.03586(8) 0.0141(2) Uani d 1
H H7A 0.8099 0.4833 1.1001 0.017 Uiso calc 1
C C5B 0.42209(15) -0.20542(13) 0.58441(9) 0.0150(2) Uani d 1
H H5B 0.3934 -0.2833 0.5386 0.018 Uiso calc 1
C C9B 0.85462(16) -0.07663(14) 0.37295(9) 0.0168(2) Uani d 1
H H9B 0.7741 -0.1668 0.3771 0.020 Uiso calc 1
C C5A 0.89772(16) 0.28629(14) 1.07591(9) 0.0168(2) Uani d 1
H H5A 0.9085 0.3192 1.1390 0.020 Uiso calc 1
C C10B 0.95009(17) -0.05883(16) 0.30531(9) 0.0210(3) Uani d 1
H H10B 0.9365 -0.1372 0.2639 0.025 Uiso calc 1
C C13B 0.99865(15) 0.17174(14) 0.42983(8) 0.0152(2) Uani d 1
C C8B 0.87793(15) 0.03839(13) 0.43438(8) 0.0137(2) Uani d 1
C C3B 0.36930(16) -0.09889(14) 0.71670(9) 0.0159(2) Uani d 1
H H3B 0.3030 -0.1051 0.7617 0.019 Uiso calc 1
C C9A 0.68435(16) 0.66509(15) 1.09870(9) 0.0191(2) Uani d 1
H H9A 0.7179 0.6228 1.1467 0.023 Uiso calc 1
C C4B 0.32585(15) -0.21493(13) 0.64943(9) 0.0157(2) Uani d 1
H H4B 0.2314 -0.2986 0.6489 0.019 Uiso calc 1
C C8A 0.68327(16) 0.62282(13) 1.00706(9) 0.0156(2) Uani d 1
C C12A 0.58437(17) 0.79013(15) 0.95712(11) 0.0212(3) Uani d 1
H H12A 0.5507 0.8329 0.9095 0.025 Uiso calc 1
C C12B 1.09137(17) 0.18984(16) 0.36023(9) 0.0190(2) Uani d 1
H H12B 1.1710 0.2799 0.3551 0.023 Uiso calc 1
C C4A 0.94279(18) 0.18186(15) 1.05275(10) 0.0200(2) Uani d 1
H H4A 0.9826 0.1412 1.0994 0.024 Uiso calc 1
C C11B 1.06531(17) 0.07378(17) 0.29848(9) 0.0212(3) Uani d 1
H H11B 1.1275 0.0856 0.2508 0.025 Uiso calc 1
C C13A 0.63154(16) 0.68325(14) 0.93594(9) 0.0171(2) Uani d 1
C C14B 1.1425(2) 0.41087(15) 0.49745(11) 0.0254(3) Uani d 1
H H14A 1.1247 0.4457 0.4394 0.038 Uiso calc 1
H H14B 1.2472 0.4054 0.5051 0.038 Uiso calc 1
H H14C 1.1428 0.4747 0.5489 0.038 Uiso calc 1
C C3A 0.92945(18) 0.13554(14) 0.95946(10) 0.0197(2) Uani d 1
H H3A 0.9620 0.0640 0.9435 0.024 Uiso calc 1
C C11A 0.58748(18) 0.83271(16) 1.04881(11) 0.0243(3) Uani d 1
H H11A 0.5563 0.9055 1.0636 0.029 Uiso calc 1
C C14A 0.54557(19) 0.66647(16) 0.77481(10) 0.0231(3) Uani d 1
H H14D 0.5446 0.6152 0.7167 0.035 Uiso calc 1
H H14E 0.5994 0.7672 0.7726 0.035 Uiso calc 1
H H14F 0.4337 0.6407 0.7839 0.035 Uiso calc 1
C C10A 0.63522(18) 0.77081(16) 1.11873(11) 0.0244(3) Uani d 1
H H10A 0.6347 0.8003 1.1808 0.029 Uiso calc 1

loop_
_atom_site_aniso_label
_atom_site_aniso_U_11
_atom_site_aniso_U_22
_atom_site_aniso_U_33
_atom_site_aniso_U_12
_atom_site_aniso_U_13
_atom_site_aniso_U_23
Zn1 0.01434(7) 0.01084(6) 0.01021(6) 0.00409(5) 0.00255(5) 0.00064(4)
Cl1 0.02136(14) 0.01873(13) 0.01582(13) 0.01077(12) 0.00027(10) 0.00101(10)
Cl2 0.01624(13) 0.02080(14) 0.01455(12) 0.00027(11) 0.00358(10) 0.00072(10)
O1A 0.0187(4) 0.0185(4) 0.0116(4) 0.0114(3) 0.0037(3) 0.0040(3)
O1B 0.0136(4) 0.0111(4) 0.0169(4) 0.0030(3) 0.0049(3) -0.0005(3)
O2B 0.0204(5) 0.0149(4) 0.0175(4) 0.0043(3) 0.0078(3) 0.0018(3)
O2A 0.0278(5) 0.0268(5) 0.0172(4) 0.0195(4) 0.0053(4) 0.0057(4)
N1B 0.0133(4) 0.0133(4) 0.0120(4) 0.0061(4) 0.0028(3) 0.0009(3)
N1A 0.0143(5) 0.0150(4) 0.0158(4) 0.0079(4) 0.0033(4) 0.0015(4)
C1B 0.0127(5) 0.0121(5) 0.0132(5) 0.0058(4) 0.0018(4) 0.0015(4)
C1A 0.0118(5) 0.0129(5) 0.0123(5) 0.0052(4) 0.0029(4) 0.0020(4)
C6A 0.0133(5) 0.0133(5) 0.0120(5) 0.0068(4) 0.0024(4) 0.0021(4)
C6B 0.0132(5) 0.0108(4) 0.0131(5) 0.0048(4) 0.0018(4) 0.0010(4)
C7B 0.0142(5) 0.0130(5) 0.0130(5) 0.0060(4) 0.0016(4) 0.0012(4)
C2A 0.0188(6) 0.0161(5) 0.0157(5) 0.0101(4) 0.0034(4) 0.0001(4)
C2B 0.0147(5) 0.0153(5) 0.0152(5) 0.0068(4) 0.0037(4) 0.0008(4)
C7A 0.0140(5) 0.0144(5) 0.0138(5) 0.0060(4) 0.0030(4) 0.0007(4)
C5B 0.0147(5) 0.0122(5) 0.0158(5) 0.0041(4) 0.0010(4) 0.0021(4)
C9B 0.0158(5) 0.0206(6) 0.0147(5) 0.0096(5) 0.0010(4) -0.0012(4)
C5A 0.0198(6) 0.0176(5) 0.0136(5) 0.0089(5) 0.0016(4) 0.0035(4)
C10B 0.0192(6) 0.0312(7) 0.0146(5) 0.0143(5) 0.0016(4) -0.0030(5)
C13B 0.0143(5) 0.0192(5) 0.0132(5) 0.0082(4) 0.0028(4) 0.0029(4)
C8B 0.0129(5) 0.0187(5) 0.0112(5) 0.0085(4) 0.0022(4) 0.0020(4)
C3B 0.0143(5) 0.0183(5) 0.0173(5) 0.0080(4) 0.0056(4) 0.0056(4)
C9A 0.0158(6) 0.0238(6) 0.0177(6) 0.0104(5) 0.0012(4) -0.0054(5)
C4B 0.0134(5) 0.0139(5) 0.0188(5) 0.0043(4) 0.0029(4) 0.0050(4)
C8A 0.0139(5) 0.0150(5) 0.0185(5) 0.0073(4) 0.0026(4) -0.0005(4)
C12A 0.0190(6) 0.0178(6) 0.0290(7) 0.0099(5) 0.0053(5) 0.0019(5)
C12B 0.0176(6) 0.0262(6) 0.0154(5) 0.0103(5) 0.0058(4) 0.0064(5)
C4A 0.0253(7) 0.0199(6) 0.0188(6) 0.0141(5) 0.0008(5) 0.0057(5)
C11B 0.0182(6) 0.0344(7) 0.0134(5) 0.0137(6) 0.0041(4) 0.0020(5)
C13A 0.0157(5) 0.0161(5) 0.0205(6) 0.0075(4) 0.0048(4) 0.0018(4)
C14B 0.0284(7) 0.0163(6) 0.0260(7) 0.0018(5) 0.0122(6) 0.0035(5)
C3A 0.0240(6) 0.0175(6) 0.0222(6) 0.0137(5) 0.0030(5) 0.0025(5)
C11A 0.0191(6) 0.0202(6) 0.0334(8) 0.0105(5) 0.0020(5) -0.0050(5)
C14A 0.0273(7) 0.0262(7) 0.0217(6) 0.0167(6) 0.0044(5) 0.0074(5)
C10A 0.0199(6) 0.0273(7) 0.0247(7) 0.0124(6) -0.0001(5) -0.0094(5)

loop_
_atom_type_symbol
_atom_type_description
_atom_type_scat_dispersion_real
_atom_type_scat_dispersion_imag
_atom_type_scat_source
C C 0.0033 0.0016 'International Tables Vol C Tables 4.2.6.8 and 6.1.1.4'
H H 0.0000 0.0000 'International Tables Vol C Tables 4.2.6.8 and 6.1.1.4'
Cl Cl 0.1484 0.1585 'International Tables Vol C Tables 4.2.6.8 and 6.1.1.4'
N N 0.0061 0.0033 'International Tables Vol C Tables 4.2.6.8 and 6.1.1.4'
O O 0.0106 0.0060 'International Tables Vol C Tables 4.2.6.8 and 6.1.1.4'
Zn Zn 0.2839 1.4301 'International Tables Vol C Tables 4.2.6.8 and 6.1.1.4'

loop_
_geom_angle_atom_site_label_1
_geom_angle_atom_site_label_2
_geom_angle_atom_site_label_3
_geom_angle
Cl1 Zn1 Cl2 124.837(14)
O1A Zn1 Cl1 103.90(3)
O1A Zn1 Cl2 104.04(3)
O1B Zn1 Cl1 105.46(3)
O1B Zn1 Cl2 102.79(3)
O1B Zn1 O1A 116.75(4)
C1A O1A Zn1 125.54(8)
C1B O1B Zn1 125.06(8)
C13B O2B C14B 117.28(11)
C13A O2A C14A 117.02(11)
C7B N1B H1B 116.9
C7B N1B C8B 126.13(11)
C8B N1B H1B 116.9
C7A N1A H1A 117.3
C7A N1A C8A 125.41(11)
C8A N1A H1A 117.3
O1B C1B C6B 120.27(11)
O1B C1B C2B 122.41(11)
C2B C1B C6B 117.32(11)
O1A C1A C6A 119.79(11)
O1A C1A C2A 122.76(11)
C2A C1A C6A 117.45(11)
C7A C6A C1A 122.46(11)
C7A C6A C5A 117.50(11)
C5A C6A C1A 120.04(11)
C7B C6B C1B 122.20(11)
C5B C6B C1B 120.17(11)
C5B C6B C7B 117.60(11)
N1B C7B C6B 124.13(11)
N1B C7B H7B 117.9
C6B C7B H7B 117.9
C1A C2A H2A 119.6
C3A C2A C1A 120.85(12)
C3A C2A H2A 119.6
C1B C2B H2B 119.6
C3B C2B C1B 120.87(12)
C3B C2B H2B 119.6
N1A C7A C6A 124.08(11)
N1A C7A H7A 118.0
C6A C7A H7A 118.0
C6B C5B H5B 119.5
C4B C5B C6B 121.01(12)
C4B C5B H5B 119.5
C10B C9B H9B 120.2
C8B C9B H9B 120.2
C8B C9B C10B 119.53(13)
C6A C5A H5A 119.6
C4A C5A C6A 120.74(12)
C4A C5A H5A 119.6
C9B C10B H10B 120.1
C11B C10B C9B 119.87(13)
C11B C10B H10B 120.1
O2B C13B C8B 115.16(11)
O2B C13B C12B 125.28(12)
C12B C13B C8B 119.56(12)
C9B C8B N1B 123.25(12)
C9B C8B C13B 120.69(11)
C13B C8B N1B 116.05(11)
C2B C3B H3B 119.2
C2B C3B C4B 121.66(12)
C4B C3B H3B 119.2
C8A C9A H9A 120.6
C8A C9A C10A 118.83(14)
C10A C9A H9A 120.6
C5B C4B C3B 118.97(12)
C5B C4B H4B 120.5
C3B C4B H4B 120.5
C9A C8A N1A 122.96(12)
C9A C8A C13A 120.83(12)
C13A C8A N1A 116.19(11)
C13A C12A H12A 120.5
C11A C12A H12A 120.5
C11A C12A C13A 119.10(14)
C13B C12B H12B 120.5
C11B C12B C13B 119.03(13)
C11B C12B H12B 120.5
C5A C4A H4A 120.3
C5A C4A C3A 119.33(12)
C3A C4A H4A 120.3
C10B C11B C12B 121.24(13)
C10B C11B H11B 119.4
C12B C11B H11B 119.4
O2A C13A C8A 115.56(11)
O2A C13A C12A 124.76(13)
C8A C13A C12A 119.68(13)
O2B C14B H14A 109.5
O2B C14B H14B 109.5
O2B C14B H14C 109.5
H14A C14B H14B 109.5
H14A C14B H14C 109.5
H14B C14B H14C 109.5
C2A C3A C4A 121.56(12)
C2A C3A H3A 119.2
C4A C3A H3A 119.2
C12A C11A H11A 119.4
C10A C11A C12A 121.10(13)
C10A C11A H11A 119.4
O2A C14A H14D 109.5
O2A C14A H14E 109.5
O2A C14A H14F 109.5
H14D C14A H14E 109.5
H14D C14A H14F 109.5
H14E C14A H14F 109.5
C9A C10A H10A 119.8
C11A C10A C9A 120.43(14)
C11A C10A H10A 119.8

loop_
_geom_bond_atom_site_label_1
_geom_bond_atom_site_label_2
_geom_bond_distance
Zn1 Cl1 2.2404(4)
Zn1 Cl2 2.2427(4)
Zn1 O1A 1.9854(9)
Zn1 O1B 1.9832(9)
O1A C1A 1.3076(14)
O1B C1B 1.3078(15)
O2B C13B 1.3550(16)
O2B C14B 1.4376(17)
O2A C13A 1.3516(16)
O2A C14A 1.4387(17)
N1B H1B 0.8800
N1B C7B 1.3067(16)
N1B C8B 1.4152(16)
N1A H1A 0.8800
N1A C7A 1.3077(16)
N1A C8A 1.4197(16)
C1B C6B 1.4314(17)
C1B C2B 1.4187(17)
C1A C6A 1.4338(17)
C1A C2A 1.4147(17)
C6A C7A 1.4151(17)
C6A C5A 1.4213(17)
C6B C7B 1.4212(17)
C6B C5B 1.4191(17)
C7B H7B 0.9500
C2A H2A 0.9500
C2A C3A 1.3802(19)
C2B H2B 0.9500
C2B C3B 1.3814(18)
C7A H7A 0.9500
C5B H5B 0.9500
C5B C4B 1.3742(18)
C9B H9B 0.9500
C9B C10B 1.3912(19)
C9B C8B 1.3899(18)
C5A H5A 0.9500
C5A C4A 1.3707(19)
C10B H10B 0.9500
C10B C11B 1.389(2)
C13B C8B 1.4050(18)
C13B C12B 1.3981(18)
C3B H3B 0.9500
C3B C4B 1.4053(18)
C9A H9A 0.9500
C9A C8A 1.3949(18)
C9A C10A 1.399(2)
C4B H4B 0.9500
C8A C13A 1.4008(19)
C12A H12A 0.9500
C12A C13A 1.4012(19)
C12A C11A 1.392(2)
C12B H12B 0.9500
C12B C11B 1.394(2)
C4A H4A 0.9500
C4A C3A 1.404(2)
C11B H11B 0.9500
C14B H14A 0.9800
C14B H14B 0.9800
C14B H14C 0.9800
C3A H3A 0.9500
C11A H11A 0.9500
C11A C10A 1.382(2)
C14A H14D 0.9800
C14A H14E 0.9800
C14A H14F 0.9800
C10A H10A 0.9500

loop_
_geom_hbond_atom_site_label_D
_geom_hbond_atom_site_label_H
_geom_hbond_atom_site_label_A
_geom_hbond_site_symmetry_A
_geom_hbond_distance_DH
_geom_hbond_distance_HA
_geom_hbond_distance_DA
_geom_hbond_angle_DHA
N1B H1B O1B . 0.88 1.96 2.6481(14) 134
N1A H1A O1A . 0.88 1.96 2.6424(14) 134
C7B H7B Cl1 2_656 0.95 2.70 3.6118(13) 160
C7A H7A Cl2 2_767 0.95 2.69 3.5913(13) 159
C14B H14C Cl2 . 0.98 2.79 3.5845(16) 138.4
C14A H14D Cl1 . 0.98 2.71 3.5406(16) 142.8

loop_
_geom_torsion_atom_site_label_1
_geom_torsion_atom_site_label_2
_geom_torsion_atom_site_label_3
_geom_torsion_atom_site_label_4
_geom_torsion
Zn1 O1A C1A C6A 161.78(9)
Zn1 O1A C1A C2A -18.43(17)
Zn1 O1B C1B C6B 161.25(9)
Zn1 O1B C1B C2B -18.45(16)
O1A C1A C6A C7A -2.03(18)
O1A C1A C6A C5A 178.83(11)
O1A C1A C2A C3A -178.39(13)
O1B C1B C6B C7B -1.78(18)
O1B C1B C6B C5B -179.60(11)
O1B C1B C2B C3B 179.73(12)
O2B C13B C8B N1B 2.38(16)
O2B C13B C8B C9B -177.17(11)
O2B C13B C12B C11B 177.94(12)
N1A C8A C13A O2A 0.17(17)
N1A C8A C13A C12A -179.56(12)
C1B C6B C7B N1B 1.32(19)
C1B C6B C5B C4B -0.20(18)
C1B C2B C3B C4B -0.1(2)
C1A C6A C7A N1A 2.4(2)
C1A C6A C5A C4A -0.3(2)
C1A C2A C3A C4A -0.5(2)
C6A C1A C2A C3A 1.40(19)
C6A C5A C4A C3A 1.2(2)
C6B C1B C2B C3B 0.03(18)
C6B C5B C4B C3B 0.14(19)
C7B N1B C8B C9B -10.54(19)
C7B N1B C8B C13B 169.93(12)
C7B C6B C5B C4B -178.11(12)
C2A C1A C6A C7A 178.17(12)
C2A C1A C6A C5A -0.96(18)
C2B C1B C6B C7B 177.93(11)
C2B C1B C6B C5B 0.11(17)
C2B C3B C4B C5B 0.01(19)
C7A N1A C8A C9A -6.4(2)
C7A N1A C8A C13A 174.92(12)
C7A C6A C5A C4A -179.52(13)
C5B C6B C7B N1B 179.18(12)
C9B C10B C11B C12B 2.1(2)
C5A C6A C7A N1A -178.46(12)
C5A C4A C3A C2A -0.8(2)
C10B C9B C8B N1B 179.37(12)
C10B C9B C8B C13B -1.12(19)
C13B C12B C11B C10B -0.4(2)
C8B N1B C7B C6B -179.17(11)
C8B C9B C10B C11B -1.3(2)
C8B C13B C12B C11B -2.06(19)
C9A C8A C13A O2A -178.54(12)
C9A C8A C13A C12A 1.7(2)
C8A N1A C7A C6A 178.78(12)
C8A C9A C10A C11A -0.4(2)
C12A C11A C10A C9A 1.1(2)
C12B C13B C8B N1B -177.62(11)
C12B C13B C8B C9B 2.83(19)
C13A C12A C11A C10A -0.4(2)
C14B O2B C13B C8B 176.51(12)
C14B O2B C13B C12B -3.48(19)
C11A C12A C13A O2A 179.28(13)
C11A C12A C13A C8A -1.0(2)
C14A O2A C13A C8A 165.83(12)
C14A O2A C13A C12A -14.5(2)
C10A C9A C8A N1A -179.64(13)
C10A C9A C8A C13A -1.0(2)
